data_7712165
loop_
_publ_author_name
'Matharoo, Navneet'
'Walawalkar, Mrinalini G.'
'Murugavel, Ramaswamy'

_publ_section_title
;
 A rigid calcium 2-ethylhexylphosphate one-dimensional polymer: synthesis,
 structure, thermal behaviour and decomposition chemistry.
;
_journal_issue 8
_journal_name_full 'Dalton transactions (Cambridge, England : 2003)'
_journal_page_first 2412
_journal_page_last 2423
_journal_paper_doi 10.1039/d2dt03529d
_journal_volume 52
_journal_year 2023
_chemical_formula_moiety 'C16 H14 Ca N2 O4'
_chemical_formula_sum 'C16 H14 Ca N2 O4'
_chemical_formula_weight 338.37
_space_group_crystal_system monoclinic
_space_group_IT_number 15
_space_group_name_Hall '-C 2yc'
_space_group_name_H-M_alt 'C 1 2/c 1'
_atom_sites_solution_hydrogens geom
_atom_sites_solution_primary iterative
_audit_creation_date 2022-12-29
_audit_creation_method
;
Olex2 1.5
(compiled 2022.04.07 svn.rca3783a0 for OlexSys, GUI svn.r6498)
;
_audit_update_record
;
2023-01-11 deposited with the CCDC.	2023-01-19 downloaded from the CCDC.
;
_cell_angle_alpha 90
_cell_angle_beta 105.118(4)
_cell_angle_gamma 90
_cell_formula_units_Z 4
_cell_length_a 10.6494(4)
_cell_length_b 20.7810(6)
_cell_length_c 6.8745(2)
_cell_measurement_reflns_used 1442
_cell_measurement_temperature 150(2)
_cell_measurement_theta_max 28.65
_cell_measurement_theta_min 3.33
_cell_volume 1468.71(9)
_computing_cell_refinement 'CrysAlisPro 1.171.41.93a (Rigaku OD, 2020)'
_computing_data_collection 'CrysAlisPro 1.171.41.93a (Rigaku OD, 2020)'
_computing_data_reduction 'CrysAlisPro 1.171.41.93a (Rigaku OD, 2020)'
_computing_molecular_graphics 'Olex2 1.5 (Dolomanov et al., 2009)'
_computing_publication_material 'Olex2 1.5 (Dolomanov et al., 2009)'
_computing_structure_refinement 'SHELXL 2018/3 (Sheldrick, 2015)'
_computing_structure_solution 'olex2.solve 1.5 (Bourhis et al., 2015)'
_diffrn_ambient_temperature 150.00
_diffrn_measured_fraction_theta_full 0.993
_diffrn_measured_fraction_theta_max 0.862
_diffrn_measurement_device_type 'BRUKER APEX-II CCD'
_diffrn_measurement_method '\f and \w scans'
_diffrn_radiation_type MoK\a
_diffrn_radiation_wavelength 0.71073
_diffrn_reflns_av_R_equivalents 0.0632
_diffrn_reflns_av_unetI/netI 0.0707
_diffrn_reflns_Laue_measured_fraction_full 0.993
_diffrn_reflns_Laue_measured_fraction_max 0.862
_diffrn_reflns_limit_h_max 14
_diffrn_reflns_limit_h_min -14
_diffrn_reflns_limit_k_max 27
_diffrn_reflns_limit_k_min -27
_diffrn_reflns_limit_l_max 9
_diffrn_reflns_limit_l_min -9
_diffrn_reflns_number 5060
_diffrn_reflns_point_group_measured_fraction_full 0.993
_diffrn_reflns_point_group_measured_fraction_max 0.862
_diffrn_reflns_theta_full 25.242
_diffrn_reflns_theta_max 29.407
_diffrn_reflns_theta_min 1.960
_exptl_absorpt_coefficient_mu 0.450
_exptl_absorpt_correction_T_max 0.7459
_exptl_absorpt_correction_T_min 0.6459
_exptl_absorpt_correction_type multi-scan
_exptl_absorpt_process_details 'SADABS-2016/2 (BRUKER, 2016/2) WAS USED FOR ABSORPTION CORRECTION.'
_exptl_crystal_colour 'clear light colourless'
_exptl_crystal_colour_lustre clear
_exptl_crystal_colour_modifier light
_exptl_crystal_colour_primary colourless
_exptl_crystal_density_diffrn 1.530
_exptl_crystal_description needle
_exptl_crystal_F_000 704
_exptl_crystal_size_max 0.37
_exptl_crystal_size_mid 0.081
_exptl_crystal_size_min 0.059
_refine_diff_density_max 0.503
_refine_diff_density_min -0.625
_refine_diff_density_rms 0.181
_refine_ls_extinction_method none
_refine_ls_goodness_of_fit_ref 1.113
_refine_ls_hydrogen_treatment constr
_refine_ls_matrix_type full
_refine_ls_number_parameters 106
_refine_ls_number_reflns 1761
_refine_ls_number_restraints 0
_refine_ls_restrained_S_all 1.113
_refine_ls_R_factor_all 0.0689
_refine_ls_R_factor_gt 0.0518
_refine_ls_shift/su_max 0.000
_refine_ls_shift/su_mean 0.000
_refine_ls_structure_factor_coef Fsqd
_refine_ls_weighting_details 'w=1/[\s^2^(Fo^2^)+(0.0739P)^2^+0.0140P] where P=(Fo^2^+2Fc^2^)/3'
_refine_ls_weighting_scheme calc
_refine_ls_wR_factor_gt 0.1356
_refine_ls_wR_factor_ref 0.1471
_reflns_Friedel_coverage 0.000
_reflns_number_gt 1372
_reflns_number_total 1761
_reflns_threshold_expression 'I > 2\s(I)'
_cod_data_source_file d2dt03529d2.cif
_cod_data_source_block rm_nm_27_0m
_cod_depositor_comments 'Adding full bibliography for 7712164--7712167.cif.'
_cod_original_sg_symbol_H-M 'C 2/c'
_cod_database_code 7712165
_shelx_shelxl_version_number 2018/3
_shelx_space_group_comment
;
The symmetry employed for this shelxl refinement is uniquely defined
by the following loop, which should always be used as a source of
symmetry information in preference to the above space-group names.
They are only intended as comments.
;
_shelx_estimated_absorpt_t_max 0.974
_shelx_estimated_absorpt_t_min 0.851
_olex2_refinement_description
;
1. Fixed Uiso
 At 1.2 times of:
  All C(H) groups
 At 1.5 times of:
  All C(H,H,H) groups
2.a Aromatic/amide H refined with riding coordinates:
 C1(H1), C2(H2), C3(H3), C6(H6)
2.b Idealised Me refined as rotating group:
 C8(H8A,H8B,H8C)
;
_olex2_submission_special_instructions 'No special instructions were received'

loop_
_space_group_symop_operation_xyz
'x, y, z'
'-x, y, -z+1/2'
'x+1/2, y+1/2, z'
'-x+1/2, y+1/2, -z+1/2'
'-x, -y, -z'
'x, -y, z-1/2'
'-x+1/2, -y+1/2, -z'
'x+1/2, -y+1/2, z-1/2'

loop_
_atom_site_label
_atom_site_type_symbol
_atom_site_fract_x
_atom_site_fract_y
_atom_site_fract_z
_atom_site_U_iso_or_equiv
_atom_site_adp_type
_atom_site_occupancy
_atom_site_site_symmetry_order
_atom_site_calc_flag
_atom_site_refinement_flags_posn
_atom_site_refinement_flags_adp
_atom_site_refinement_flags_occupancy
_atom_site_disorder_assembly
_atom_site_disorder_group
Ca1 Ca 0.500000 0.44846(3) 0.750000 0.0145(2) Uani 1 2 d S T P . .
O1 O 0.72538(18) 0.58707(9) 1.2269(3) 0.0251(5) Uani 1 1 d . . . . .
O2 O 0.62190(17) 0.51961(8) 0.9931(3) 0.0228(4) Uani 1 1 d . . . . .
N1 N 0.4423(2) 0.34628(9) 0.5472(3) 0.0191(5) Uani 1 1 d . . . . .
C1 C 0.3788(3) 0.34569(12) 0.3545(4) 0.0236(6) Uani 1 1 d . . . . .
H1 H 0.362013 0.385765 0.286077 0.028 Uiso 1 1 calc R U . . .
C2 C 0.3348(3) 0.28976(14) 0.2450(5) 0.0305(7) Uani 1 1 d . . . . .
H2 H 0.287732 0.292050 0.107198 0.037 Uiso 1 1 calc R U . . .
C3 C 0.3607(3) 0.23203(14) 0.3398(5) 0.0301(7) Uani 1 1 d . . . . .
H3 H 0.331931 0.193320 0.268617 0.036 Uiso 1 1 calc R U . . .
C4 C 0.4301(3) 0.22989(12) 0.5433(5) 0.0247(6) Uani 1 1 d . . . . .
C5 C 0.4671(2) 0.28873(11) 0.6435(4) 0.0182(5) Uani 1 1 d . . . . .
C6 C 0.4653(3) 0.17139(12) 0.6527(5) 0.0306(7) Uani 1 1 d . . . . .
H6 H 0.439159 0.131520 0.587031 0.037 Uiso 1 1 calc R U . . .
C7 C 0.7241(2) 0.55089(11) 1.0823(4) 0.0183(5) Uani 1 1 d . . . . .
C8 C 0.8451(3) 0.54266(13) 1.0106(5) 0.0288(6) Uani 1 1 d . . . . .
H8A H 0.915110 0.569144 1.093306 0.043 Uiso 1 1 calc R U . . .
H8B H 0.827595 0.556142 0.869484 0.043 Uiso 1 1 calc R U . . .
H8C H 0.871481 0.497347 1.022477 0.043 Uiso 1 1 calc R U . . .

loop_
_atom_site_aniso_label
_atom_site_aniso_U_11
_atom_site_aniso_U_22
_atom_site_aniso_U_33
_atom_site_aniso_U_23
_atom_site_aniso_U_13
_atom_site_aniso_U_12
Ca1 0.0181(4) 0.0122(4) 0.0134(4) 0.000 0.0047(3) 0.000
O1 0.0250(10) 0.0260(10) 0.0250(11) -0.0093(8) 0.0078(8) -0.0056(7)
O2 0.0202(9) 0.0265(10) 0.0231(10) -0.0074(8) 0.0080(8) -0.0063(7)
N1 0.0225(11) 0.0174(11) 0.0185(12) -0.0009(9) 0.0071(9) -0.0002(8)
C1 0.0266(14) 0.0254(14) 0.0188(14) -0.0022(11) 0.0058(11) 0.0000(10)
C2 0.0308(15) 0.0357(16) 0.0242(16) -0.0117(13) 0.0059(13) -0.0031(12)
C3 0.0288(15) 0.0280(15) 0.0372(18) -0.0182(13) 0.0151(13) -0.0094(12)
C4 0.0247(14) 0.0187(13) 0.0366(17) -0.0069(11) 0.0184(12) -0.0034(10)
C5 0.0189(12) 0.0140(11) 0.0253(14) -0.0033(10) 0.0123(11) -0.0019(9)
C6 0.0343(16) 0.0128(12) 0.051(2) -0.0060(12) 0.0227(14) -0.0027(10)
C7 0.0193(12) 0.0174(12) 0.0180(13) 0.0022(10) 0.0043(10) -0.0024(9)
C8 0.0218(14) 0.0395(16) 0.0263(16) -0.0027(12) 0.0084(12) -0.0050(12)

loop_
_atom_type_symbol
_atom_type_description
_atom_type_scat_dispersion_real
_atom_type_scat_dispersion_imag
_atom_type_scat_source
C C 0.0033 0.0016 'International Tables Vol C Tables 4.2.6.8 and 6.1.1.4'
H H 0.0000 0.0000 'International Tables Vol C Tables 4.2.6.8 and 6.1.1.4'
Ca Ca 0.2262 0.3064 'International Tables Vol C Tables 4.2.6.8 and 6.1.1.4'
N N 0.0061 0.0033 'International Tables Vol C Tables 4.2.6.8 and 6.1.1.4'
O O 0.0106 0.0060 'International Tables Vol C Tables 4.2.6.8 and 6.1.1.4'

loop_
_geom_angle_atom_site_label_1
_geom_angle_atom_site_label_2
_geom_angle_atom_site_label_3
_geom_angle
_geom_angle_site_symmetry_1
_geom_angle_site_symmetry_3
_geom_angle_publ_flag
O1 Ca1 O1 146.42(8) 5_667 6_565 ?
O2 Ca1 O1 82.67(6) . 6_565 ?
O2 Ca1 O1 82.67(6) 2_656 5_667 ?
O2 Ca1 O1 51.18(6) 5_667 5_667 ?
O2 Ca1 O1 141.08(6) 5_667 6_565 ?
O2 Ca1 O1 51.18(6) 6_565 6_565 ?
O2 Ca1 O1 141.08(6) 6_565 5_667 ?
O2 Ca1 O1 119.39(6) 2_656 6_565 ?
O2 Ca1 O1 119.39(6) . 5_667 ?
O2 Ca1 O2 68.22(7) 2_656 6_565 ?
O2 Ca1 O2 68.22(7) . 5_667 ?
O2 Ca1 O2 92.43(5) 2_656 5_667 ?
O2 Ca1 O2 92.43(5) . 6_565 ?
O2 Ca1 O2 149.68(8) 5_667 6_565 ?
O2 Ca1 O2 102.10(9) 2_656 . ?
O2 Ca1 N1 158.45(7) . . ?
O2 Ca1 N1 97.27(6) 2_656 . ?
O2 Ca1 N1 158.45(7) 2_656 2_656 ?
O2 Ca1 N1 97.27(6) . 2_656 ?
N1 Ca1 O1 72.20(6) . 5_667 ?
N1 Ca1 O1 79.63(7) . 6_565 ?
N1 Ca1 O1 72.20(6) 2_656 6_565 ?
N1 Ca1 O1 79.63(7) 2_656 5_667 ?
N1 Ca1 O2 86.02(6) 2_656 5_667 ?
N1 Ca1 O2 86.02(7) . 6_565 ?
N1 Ca1 O2 120.59(6) . 5_667 ?
N1 Ca1 O2 120.59(6) 2_656 6_565 ?
N1 Ca1 N1 65.62(10) 2_656 . ?
C7 O1 Ca1 93.45(15) . 5_667 ?
Ca1 O2 Ca1 111.78(7) . 5_667 ?
C7 O2 Ca1 154.59(17) . . ?
C7 O2 Ca1 93.40(15) . 5_667 ?
C1 N1 Ca1 123.25(17) . . ?
C1 N1 C5 117.6(2) . . ?
C5 N1 Ca1 118.85(17) . . ?
N1 C1 H1 118.0 . . ?
N1 C1 C2 124.1(3) . . ?
C2 C1 H1 118.0 . . ?
C1 C2 H2 120.7 . . ?
C3 C2 C1 118.6(3) . . ?
C3 C2 H2 120.7 . . ?
C2 C3 H3 120.2 . . ?
C2 C3 C4 119.7(2) . . ?
C4 C3 H3 120.2 . . ?
C3 C4 C5 117.9(3) . . ?
C3 C4 C6 123.4(3) . . ?
C5 C4 C6 118.7(3) . . ?
N1 C5 C4 122.1(2) . . ?
N1 C5 C5 118.25(14) . 2_656 ?
C4 C5 C5 119.60(17) . 2_656 ?
C4 C6 H6 119.2 . . ?
C6 C6 C4 121.55(17) 2_656 . ?
C6 C6 H6 119.2 2_656 . ?
O1 C7 Ca1 61.28(13) . 5_667 ?
O1 C7 O2 121.4(2) . . ?
O1 C7 C8 119.9(2) . . ?
O2 C7 Ca1 60.57(13) . 5_667 ?
O2 C7 C8 118.7(2) . . ?
C8 C7 Ca1 172.59(18) . 5_667 ?
C7 C8 H8A 109.5 . . ?
C7 C8 H8B 109.5 . . ?
C7 C8 H8C 109.5 . . ?
H8A C8 H8B 109.5 . . ?
H8A C8 H8C 109.5 . . ?
H8B C8 H8C 109.5 . . ?

loop_
_geom_bond_atom_site_label_1
_geom_bond_atom_site_label_2
_geom_bond_distance
_geom_bond_site_symmetry_2
_geom_bond_publ_flag
Ca1 O1 2.5553(19) 6_565 ?
Ca1 O1 2.5553(19) 5_667 ?
Ca1 O2 2.3523(17) 2_656 ?
Ca1 O2 2.3523(17) . ?
Ca1 O2 2.5378(18) 5_667 ?
Ca1 O2 2.5378(18) 6_565 ?
Ca1 N1 2.526(2) . ?
Ca1 N1 2.526(2) 2_656 ?
O1 C7 1.244(3) . ?
O2 C7 1.278(3) . ?
N1 C1 1.322(3) . ?
N1 C5 1.359(3) . ?
C1 H1 0.9500 . ?
C1 C2 1.398(4) . ?
C2 H2 0.9500 . ?
C2 C3 1.359(4) . ?
C3 H3 0.9500 . ?
C3 C4 1.402(4) . ?
C4 C5 1.408(3) . ?
C4 C6 1.427(4) . ?
C5 C5 1.449(5) 2_656 ?
C6 C6 1.349(6) 2_656 ?
C6 H6 0.9500 . ?
C7 C8 1.505(4) . ?
C8 H8A 0.9800 . ?
C8 H8B 0.9800 . ?
C8 H8C 0.9800 . ?

loop_
_geom_torsion_atom_site_label_1
_geom_torsion_atom_site_label_2
_geom_torsion_atom_site_label_3
_geom_torsion_atom_site_label_4
_geom_torsion
_geom_torsion_site_symmetry_1
_geom_torsion_site_symmetry_2
_geom_torsion_site_symmetry_3
_geom_torsion_site_symmetry_4
_geom_torsion_publ_flag
Ca1 O1 C7 O2 7.6(2) 5_667 . . . ?
Ca1 O1 C7 C8 -171.6(2) 5_667 . . . ?
Ca1 O2 C7 Ca1 -172.6(4) . . . 5_667 ?
Ca1 O2 C7 O1 179.8(3) . . . . ?
Ca1 O2 C7 O1 -7.7(3) 5_667 . . . ?
Ca1 O2 C7 C8 171.6(2) 5_667 . . . ?
Ca1 O2 C7 C8 -1.0(5) . . . . ?
Ca1 N1 C1 C2 -173.4(2) . . . . ?
Ca1 N1 C5 C4 175.79(18) . . . . ?
Ca1 N1 C5 C5 -3.7(4) . . . 2_656 ?
N1 C1 C2 C3 -1.5(4) . . . . ?
C1 N1 C5 C4 1.5(4) . . . . ?
C1 N1 C5 C5 -178.0(3) . . . 2_656 ?
C1 C2 C3 C4 0.1(4) . . . . ?
C2 C3 C4 C5 1.9(4) . . . . ?
C2 C3 C4 C6 -177.8(3) . . . . ?
C3 C4 C5 N1 -2.7(4) . . . . ?
C3 C4 C5 C5 176.8(3) . . . 2_656 ?
C3 C4 C6 C6 178.4(3) . . . 2_656 ?
C5 N1 C1 C2 0.6(4) . . . . ?
C5 C4 C6 C6 -1.3(5) . . . 2_656 ?
C6 C4 C5 N1 177.0(2) . . . . ?
C6 C4 C5 C5 -3.5(4) . . . 2_656 ?
